data_7238437
loop_
_publ_author_name
'Zhan, Shun-Ze'
'Li, Mian'
'Zhou, Xiao-Ping'
'Li, Dan'
'Weng Ng, Seik'

_publ_section_title
;
 Excimer and exciplex formation in a pair of bright phosphorescent isomers
 constructed from Cu3(pyrazolate)3 and Cu3I3 coordination luminophores
;
_journal_issue 8
_journal_name_full 'RSC Advances'
_journal_page_first 1457
_journal_paper_doi 10.1039/c1ra00566a
_journal_volume 1
_journal_year 2011
_chemical_formula_moiety 'C12 H15 N3'
_chemical_formula_sum 'C12 H15 N3'
_chemical_formula_weight 201.27
_space_group_IT_number 43
_space_group_name_Hall 'F 2 -2d'
_space_group_name_H-M_alt 'F d d 2'
_symmetry_cell_setting orthorhombic
_symmetry_space_group_name_H-M 'F d d 2'
_atom_sites_solution_hydrogens geom
_atom_sites_solution_primary direct
_atom_sites_solution_secondary difmap
_audit_creation_method SHELXL-97
_cell_angle_alpha 90.00
_cell_angle_beta 90.00
_cell_angle_gamma 90.00
_cell_formula_units_Z 16
_cell_length_a 17.241(3)
_cell_length_b 34.415(5)
_cell_length_c 8.1449(12)
_cell_measurement_reflns_used 860
_cell_measurement_temperature 293(2)
_cell_measurement_theta_max 24.42
_cell_measurement_theta_min 2.12
_cell_volume 4832.8(13)
_computing_cell_refinement 'Bruker SMART'
_computing_data_collection 'Bruker SMART'
_computing_data_reduction 'Bruker SAINT'
_computing_molecular_graphics 'Bruker SHELXTL'
_computing_publication_material 'Bruker SHELXTL'
_computing_structure_refinement 'SHELXL-97 (Sheldrick, 1997)'
_computing_structure_solution 'SHELXS-97 (Sheldrick, 1990)'
_diffrn_ambient_temperature 293(2)
_diffrn_measured_fraction_theta_full 0.989
_diffrn_measured_fraction_theta_max 0.989
_diffrn_measurement_device_type 'CCD area detector'
_diffrn_measurement_method 'phi and omega scans'
_diffrn_radiation_monochromator graphite
_diffrn_radiation_source 'fine-focus sealed tube'
_diffrn_radiation_type MoK\a
_diffrn_radiation_wavelength 0.71073
_diffrn_reflns_av_R_equivalents 0.0476
_diffrn_reflns_av_sigmaI/netI 0.0526
_diffrn_reflns_limit_h_max 21
_diffrn_reflns_limit_h_min -20
_diffrn_reflns_limit_k_max 43
_diffrn_reflns_limit_k_min -42
_diffrn_reflns_limit_l_max 5
_diffrn_reflns_limit_l_min -10
_diffrn_reflns_number 7325
_diffrn_reflns_theta_full 27.50
_diffrn_reflns_theta_max 27.50
_diffrn_reflns_theta_min 2.37
_exptl_absorpt_coefficient_mu 0.068
_exptl_absorpt_correction_T_max 0.9919
_exptl_absorpt_correction_T_min 0.9865
_exptl_absorpt_correction_type multi-scan
_exptl_absorpt_process_details sadabs
_exptl_crystal_colour colorless
_exptl_crystal_density_diffrn 1.106
_exptl_crystal_density_meas ?
_exptl_crystal_density_method 'not measured'
_exptl_crystal_description block
_exptl_crystal_F_000 1728
_exptl_crystal_size_max 0.20
_exptl_crystal_size_mid 0.17
_exptl_crystal_size_min 0.12
_refine_diff_density_max 0.257
_refine_diff_density_min -0.120
_refine_diff_density_rms 0.031
_refine_ls_abs_structure_details 'Flack H D (1983), Acta Cryst. A39, 876-881'
_refine_ls_abs_structure_Flack -2(5)
_refine_ls_extinction_coef 0.0029(6)
_refine_ls_extinction_expression Fc^*^=kFc[1+0.001xFc^2^\l^3^/sin(2\q)]^-1/4^
_refine_ls_extinction_method SHELXL
_refine_ls_goodness_of_fit_ref 0.994
_refine_ls_hydrogen_treatment mixed
_refine_ls_matrix_type full
_refine_ls_number_parameters 142
_refine_ls_number_reflns 2203
_refine_ls_number_restraints 1
_refine_ls_restrained_S_all 0.994
_refine_ls_R_factor_all 0.1248
_refine_ls_R_factor_gt 0.0611
_refine_ls_shift/su_max 4.799
_refine_ls_shift/su_mean 0.068
_refine_ls_structure_factor_coef Fsqd
_refine_ls_weighting_details 'calc w=1/[\s^2^(Fo^2^)+(0.1080P)^2^+0.0000P] where P=(Fo^2^+2Fc^2^)/3'
_refine_ls_weighting_scheme calc
_refine_ls_wR_factor_gt 0.1631
_refine_ls_wR_factor_ref 0.2047
_reflns_number_gt 1096
_reflns_number_total 2203
_reflns_threshold_expression >2sigma(I)
_cod_data_source_file c1ra00566a.txt
_cod_data_source_block HL
_cod_depositor_comments
;
The following automatic conversions were performed:

data item '_symmetry_cell_setting' value 'Orthorhombic' was changed
to 'orthorhombic' in accordance with the
/home/saulius/struct/COD-crude-data/automatic-downloads/DataCite-retrospective/RSC/depositions/lib/dictionaries/cif_core.dic
dictionary named 'cif_core.dic' version 2.4.2 last updated on
2011-04-26.

data item '_exptl_crystal_density_meas' value 'none' was changed to
'?' -- the value is perceived as not measured.

Automatic conversion script
Id: cif_fix_values 6909 2019-04-08 15:41:33Z antanas 
;
_cod_original_sg_symbol_H-M Fdd2
_cod_database_code 7238437

loop_
_symmetry_equiv_pos_as_xyz
'x, y, z'
'-x, -y, z'
'x+1/4, -y+1/4, z+1/4'
'-x+1/4, y+1/4, z+1/4'
'x, y+1/2, z+1/2'
'-x, -y+1/2, z+1/2'
'x+1/4, -y+3/4, z+3/4'
'-x+1/4, y+3/4, z+3/4'
'x+1/2, y, z+1/2'
'-x+1/2, -y, z+1/2'
'x+3/4, -y+1/4, z+3/4'
'-x+3/4, y+1/4, z+3/4'
'x+1/2, y+1/2, z'
'-x+1/2, -y+1/2, z'
'x+3/4, -y+3/4, z+1/4'
'-x+3/4, y+3/4, z+1/4'

loop_
_atom_site_label
_atom_site_type_symbol
_atom_site_fract_x
_atom_site_fract_y
_atom_site_fract_z
_atom_site_U_iso_or_equiv
_atom_site_adp_type
_atom_site_occupancy
_atom_site_symmetry_multiplicity
_atom_site_calc_flag
_atom_site_refinement_flags
N1 N 0.3674(3) -0.07009(9) 0.9365(5) 0.0978(12) Uani 1 1 d .
N2 N 0.35524(18) 0.07316(8) 0.8001(4) 0.0825(10) Uani 1 1 d .
N3 N 0.3211(2) 0.10816(8) 0.8083(5) 0.0897(11) Uani 1 1 d .
H1N H 0.3399 0.1286 0.7623 0.108 Uiso 1 1 calc R
C1 C 0.3917(3) -0.00737(12) 0.8237(6) 0.1007(15) Uani 1 1 d .
H1 H 0.4236 0.0080 0.7585 0.121 Uiso 1 1 calc R
C2 C 0.4077(3) -0.04603(12) 0.8442(6) 0.1073(16) Uani 1 1 d .
H2 H 0.4503 -0.0561 0.7887 0.129 Uiso 1 1 calc R
C3 C 0.3054(3) -0.05466(12) 1.0031(7) 0.1119(17) Uani 1 1 d .
H3 H 0.2731 -0.0711 1.0628 0.134 Uiso 1 1 calc R
C4 C 0.2841(3) -0.01640(12) 0.9923(7) 0.1004(14) Uani 1 1 d .
H4 H 0.2402 -0.0075 1.0469 0.120 Uiso 1 1 calc R
C5 C 0.3277(2) 0.00866(9) 0.9008(5) 0.0759(10) Uani 1 1 d .
C6 C 0.3091(2) 0.05011(9) 0.8845(5) 0.0758(11) Uani 1 1 d .
C7 C 0.2459(2) 0.07087(11) 0.9478(5) 0.0921(13) Uani 1 1 d .
H7 H 0.2059 0.0611 1.0126 0.110 Uiso 1 1 calc R
C8 C 0.2548(3) 0.10841(10) 0.8951(6) 0.0893(12) Uani 1 1 d .
C9 C 0.2072(3) 0.14434(12) 0.9172(7) 0.1167(18) Uani 1 1 d .
H9A H 0.2216 0.1624 0.8309 0.140 Uiso 1 1 calc R
H9B H 0.1534 0.1373 0.8989 0.140 Uiso 1 1 calc R
C10 C 0.2110(6) 0.1645(3) 1.0668(13) 0.240(7) Uani 1 1 d .
H10 H 0.257(7) 0.178(4) 1.03(2) 0.288 Uiso 1 1 calc .
C11 C 0.1646(8) 0.2020(3) 1.0645(14) 0.275(6) Uani 1 1 d .
H11A H 0.1925 0.2218 1.1227 0.412 Uiso 1 1 calc R
H11B H 0.1153 0.1978 1.1164 0.412 Uiso 1 1 calc R
H11C H 0.1566 0.2101 0.9530 0.412 Uiso 1 1 calc R
C12 C 0.2437(8) 0.1568(4) 1.2068(16) 0.293(7) Uani 1 1 d .
H12A H 0.2051 0.1482 1.2835 0.440 Uiso 1 1 calc R
H12B H 0.2684 0.1798 1.2482 0.440 Uiso 1 1 calc R
H12C H 0.2817 0.1368 1.1921 0.440 Uiso 1 1 calc R

loop_
_atom_site_aniso_label
_atom_site_aniso_U_11
_atom_site_aniso_U_22
_atom_site_aniso_U_33
_atom_site_aniso_U_23
_atom_site_aniso_U_13
_atom_site_aniso_U_12
N1 0.134(3) 0.0534(18) 0.106(3) 0.0079(18) -0.005(2) 0.005(2)
N2 0.103(2) 0.0469(16) 0.098(2) 0.0101(15) 0.0029(19) -0.0056(16)
N3 0.118(3) 0.0483(18) 0.103(3) 0.0054(16) -0.012(2) -0.0011(17)
C1 0.116(3) 0.068(2) 0.118(4) 0.028(3) 0.026(3) 0.007(2)
C2 0.125(4) 0.062(3) 0.135(4) 0.009(3) 0.025(3) 0.017(2)
C3 0.129(4) 0.062(3) 0.145(5) 0.022(3) 0.037(3) -0.008(2)
C4 0.116(3) 0.061(2) 0.125(4) 0.019(2) 0.030(3) 0.002(2)
C5 0.090(3) 0.0508(19) 0.087(3) 0.0077(19) 0.002(2) -0.0015(18)
C6 0.093(3) 0.0516(19) 0.083(3) 0.007(2) -0.0087(19) -0.002(2)
C7 0.093(3) 0.064(2) 0.119(4) 0.004(2) 0.004(2) 0.003(2)
C8 0.106(3) 0.057(2) 0.104(3) -0.004(2) -0.006(3) 0.009(2)
C9 0.134(4) 0.072(3) 0.144(5) -0.009(3) -0.019(4) 0.024(2)
C10 0.353(16) 0.225(10) 0.142(7) -0.077(8) -0.102(9) 0.198(11)
C11 0.419(14) 0.188(8) 0.217(10) -0.095(7) -0.097(10) 0.187(10)
C12 0.375(15) 0.314(13) 0.191(9) -0.095(10) -0.051(11) 0.219(13)

loop_
_atom_type_symbol
_atom_type_description
_atom_type_scat_dispersion_real
_atom_type_scat_dispersion_imag
_atom_type_scat_source
C C 0.0033 0.0016 'International Tables Vol C Tables 4.2.6.8 and 6.1.1.4'
H H 0.0000 0.0000 'International Tables Vol C Tables 4.2.6.8 and 6.1.1.4'
N N 0.0061 0.0033 'International Tables Vol C Tables 4.2.6.8 and 6.1.1.4'

loop_
_geom_angle_atom_site_label_1
_geom_angle_atom_site_label_2
_geom_angle_atom_site_label_3
_geom_angle
C3 N1 C2 114.3(3)
C6 N2 N3 104.4(3)
N2 N3 C8 113.9(3)
C2 C1 C5 119.5(4)
N1 C2 C1 125.1(4)
N1 C3 C4 125.5(4)
C5 C4 C3 119.7(4)
C4 C5 C1 115.8(3)
C4 C5 C6 122.8(4)
C1 C5 C6 121.4(3)
N2 C6 C7 110.8(3)
N2 C6 C5 120.0(4)
C7 C6 C5 129.2(4)
C8 C7 C6 106.1(4)
N3 C8 C7 104.8(3)
N3 C8 C9 122.4(4)
C7 C8 C9 132.8(5)
C10 C9 C8 119.2(5)
C12 C10 C9 133.0(7)
C12 C10 C11 114.3(7)
C9 C10 C11 112.6(7)

loop_
_geom_bond_atom_site_label_1
_geom_bond_atom_site_label_2
_geom_bond_distance
N1 C3 1.311(6)
N1 C2 1.316(5)
N2 C6 1.317(5)
N2 N3 1.342(4)
N3 C8 1.344(5)
C1 C2 1.369(6)
C1 C5 1.384(6)
C3 C4 1.370(6)
C4 C5 1.365(6)
C5 C6 1.468(4)
C6 C7 1.401(6)
C7 C8 1.370(5)
C8 C9 1.495(6)
C9 C10 1.403(10)
C10 C12 1.298(13)
C10 C11 1.520(10)
